data_1572671
loop_
_publ_author_name
'Tran, Ba L.'
'Fuller, 3rd, Jack T'
'Erickson, Jeremy D.'
'Ginovska, Bojana'
'Raugei, Simone'

_publ_section_title
;
 Direct observation of &#x3b2;-alkynyl eliminations from unstrained
 propargylic alkoxide Cu(i) complexes by C-C bond cleavage.
;
_journal_issue 42
_journal_name_full 'Chemical science'
_journal_page_first 17481
_journal_page_last 17489
_journal_paper_doi 10.1039/d4sc02982h
_journal_volume 15
_journal_year 2024
_chemical_formula_moiety 'C88 H63 Cl2 Cu F2 N2 O, 0.209(C6 H6), 0.791(C5 H12)'
_chemical_formula_sum 'C93.21 H73.75 Cl2 Cu F2 N2 O'
_chemical_formula_weight 1410.24
_space_group_crystal_system triclinic
_space_group_IT_number 2
_space_group_name_Hall '-P 1'
_space_group_name_H-M_alt 'P -1'
_atom_sites_solution_hydrogens geom
_audit_creation_date 2024-03-06
_audit_creation_method
;
Olex2 1.5
(compiled 2024.02.16 svn.r378c4104 for OlexSys, GUI svn.r6928)
;
_audit_update_record
;
2024-04-04 deposited with the CCDC.	2024-09-17 downloaded from the CCDC.
;
_cell_angle_alpha 86.485(2)
_cell_angle_beta 83.009(2)
_cell_angle_gamma 63.633(2)
_cell_formula_units_Z 2
_cell_length_a 13.2620(8)
_cell_length_b 13.3089(8)
_cell_length_c 23.2168(14)
_cell_measurement_reflns_used 9678
_cell_measurement_temperature 100(2)
_cell_measurement_theta_max 28.27
_cell_measurement_theta_min 2.67
_cell_volume 3644.1(4)
_computing_cell_refinement 'SAINT V8.40B (?, 2016)'
_computing_data_reduction 'SAINT V8.40B (?, 2016)'
_computing_molecular_graphics 'Olex2 1.5 (Dolomanov et al., 2009)'
_computing_publication_material 'Olex2 1.5 (Dolomanov et al., 2009)'
_computing_structure_refinement 'SHELXL 2018/3 (Sheldrick, 2015)'
_computing_structure_solution 'SHELXT 2018/2 (Sheldrick, 2018)'
_diffrn_ambient_temperature 100.00
_diffrn_measured_fraction_theta_full 0.999
_diffrn_measured_fraction_theta_max 0.998
_diffrn_measurement_device_type 'Bruker APEX-II CCD'
_diffrn_measurement_method '\f and \w scans'
_diffrn_radiation_type MoK\a
_diffrn_radiation_wavelength 0.71073
_diffrn_reflns_av_R_equivalents 0.0409
_diffrn_reflns_av_unetI/netI 0.0229
_diffrn_reflns_Laue_measured_fraction_full 0.999
_diffrn_reflns_Laue_measured_fraction_max 0.998
_diffrn_reflns_limit_h_max 17
_diffrn_reflns_limit_h_min -17
_diffrn_reflns_limit_k_max 17
_diffrn_reflns_limit_k_min -17
_diffrn_reflns_limit_l_max 30
_diffrn_reflns_limit_l_min -30
_diffrn_reflns_number 208704
_diffrn_reflns_point_group_measured_fraction_full 0.999
_diffrn_reflns_point_group_measured_fraction_max 0.998
_diffrn_reflns_theta_full 25.242
_diffrn_reflns_theta_max 28.329
_diffrn_reflns_theta_min 1.917
_exptl_absorpt_coefficient_mu 0.430
_exptl_absorpt_correction_T_max 0.7457
_exptl_absorpt_correction_T_min 0.6867
_exptl_absorpt_correction_type multi-scan
_exptl_absorpt_process_details
;
SADABS-2016/2 (Bruker,2016/2) was used for absorption correction.
wR2(int) was 0.1278 before and 0.0536 after correction.
The Ratio of minimum to maximum transmission is 0.9209.
The \l/2 correction factor is Not present.
;
_exptl_crystal_colour 'clear colourless'
_exptl_crystal_colour_lustre clear
_exptl_crystal_colour_primary colourless
_exptl_crystal_density_diffrn 1.285
_exptl_crystal_description block
_exptl_crystal_F_000 1472
_exptl_crystal_size_max 0.48
_exptl_crystal_size_mid 0.443
_exptl_crystal_size_min 0.162
_refine_diff_density_max 1.447
_refine_diff_density_min -0.810
_refine_diff_density_rms 0.060
_refine_ls_extinction_method none
_refine_ls_goodness_of_fit_ref 1.049
_refine_ls_hydrogen_treatment constr
_refine_ls_matrix_type full
_refine_ls_number_parameters 967
_refine_ls_number_reflns 18131
_refine_ls_number_restraints 116
_refine_ls_restrained_S_all 1.047
_refine_ls_R_factor_all 0.0414
_refine_ls_R_factor_gt 0.0391
_refine_ls_shift/su_max 0.001
_refine_ls_shift/su_mean 0.000
_refine_ls_structure_factor_coef Fsqd
_refine_ls_weighting_details 'w=1/[\s^2^(Fo^2^)+(0.0411P)^2^+3.0596P] where P=(Fo^2^+2Fc^2^)/3'
_refine_ls_weighting_scheme calc
_refine_ls_wR_factor_gt 0.0992
_refine_ls_wR_factor_ref 0.1009
_reflns_Friedel_coverage 0.000
_reflns_number_gt 17069
_reflns_number_total 18131
_reflns_threshold_expression 'I > 2\s(I)'
_cod_data_source_file d4sc02982h3.cif
_cod_data_source_block ba108a_final_a
_cod_depositor_comments 'Adding full bibliography for 1572662--1572672.cif.'
_cod_database_code 1572671
_shelx_shelxl_version_number 2018/3
_shelx_space_group_comment
;
The symmetry employed for this shelxl refinement is uniquely defined
by the following loop, which should always be used as a source of
symmetry information in preference to the above space-group names.
They are only intended as comments.
;
_shelx_estimated_absorpt_t_max 0.934
_shelx_estimated_absorpt_t_min 0.820
_olex2_refinement_description
;
1. Fixed Uiso
 At 1.2 times of:
  All C(H) groups, All C(H,H) groups
 At 1.5 times of:
  All C(H,H,H) groups
2. Restrained distances
 C106-C107 = C106-C105
 1.38 with sigma of 0.02
 C107-C108 = C108-C103 = C103-C104 = C104-C105
 1.39 with sigma of 0.02
 C106-C108 = C106-C104
 2.37 with sigma of 0.04
 C107-C103 = C103-C105
 2.41 with sigma of 0.04
 C108-C104
 2.4 with sigma of 0.04
 C106-C107 \\sim C107-C108 \\sim C108-C103 \\sim C103-C104 \\sim C104-C105
\\sim C105-C106
 with sigma of 0.02
 C106-C108 \\sim C106-C104 \\sim C108-C104 \\sim C107-C105 \\sim C107-C103
\\sim C103-C105
 with sigma of 0.04
3. Restrained planarity
 C106, C107, C108, C103, C104, C105
 with sigma of 0.1
4. Uiso/Uaniso restraints and constraints
C106 \\sim C107 \\sim C108 \\sim C103 \\sim C104 \\sim C105: within 2A with
sigma of 0.04 and sigma for terminal atoms of 0.08 within 2A
5. Rigid body (RIGU) restrains
 C106, C107, C108, C103, C104, C105
 with sigma for 1-2 distances of 0.004 and sigma for 1-3 distances of 0.004
6. Others
 Sof(C106)=Sof(H106)=Sof(C107)=Sof(H107)=Sof(C108)=Sof(H108)=Sof(C103)=
 Sof(H103)=Sof(C104)=Sof(H104)=Sof(C105)=Sof(H105)=1-FVAR(1)
 Sof(C100)=Sof(H10A)=Sof(H10B)=Sof(C102)=Sof(H10C)=Sof(H10D)=Sof(H10E)=
 Sof(C98)=Sof(H98A)=Sof(H98B)=Sof(H98C)=Sof(C101)=Sof(H10F)=Sof(H10G)=Sof(C99)=
 Sof(H99A)=Sof(H99B)=FVAR(1)
7.a Ternary CH refined with riding coordinates:
 C46(H46), C73(H73), C60(H60), C27(H27)
7.b Secondary CH2 refined with riding coordinates:
 C100(H10A,H10B), C101(H10F,H10G), C99(H99A,H99B)
7.c Aromatic/amide H refined with riding coordinates:
 C44(H44), C42(H42), C52(H52), C20(H20), C24(H24), C54(H54), C62(H62), C9(H9),
 C48(H48), C58(H58), C66(H66), C11(H11), C70(H70), C72(H72), C4(H4), C33(H33),
 C57(H57), C68(H68), C21(H21), C5(H5), C39(H39), C29(H29), C19(H19), C77(H77),
 C56(H56), C50(H50), C71(H71), C65(H65), C49(H49), C55(H55), C35(H35), C51(H51),
  C22(H22), C15(H15), C93(H93), C78(H78), C87(H87), C69(H69), C81(H81),
 C23(H23), C88(H88), C63(H63), C30(H30), C36(H36), C95(H95), C84(H84), C94(H94),
  C80(H80), C85(H85), C31(H31), C64(H64), C32(H32), C38(H38), C37(H37),
 C97(H97), C96(H96), C18(H18), C16(H16), C17(H17), C106(H106), C107(H107),
 C108(H108), C103(H103), C104(H104), C105(H105)
7.d Idealised Me refined as rotating group:
 C102(H10C,H10D,H10E), C98(H98A,H98B,H98C)
;

loop_
_space_group_symop_operation_xyz
'x, y, z'
'-x, -y, -z'

loop_
_atom_site_label
_atom_site_type_symbol
_atom_site_fract_x
_atom_site_fract_y
_atom_site_fract_z
_atom_site_U_iso_or_equiv
_atom_site_adp_type
_atom_site_occupancy
_atom_site_site_symmetry_order
_atom_site_calc_flag
_atom_site_refinement_flags_posn
_atom_site_refinement_flags_adp
_atom_site_refinement_flags_occupancy
_atom_site_disorder_assembly
_atom_site_disorder_group
Cu1 Cu 0.67815(2) 0.22145(2) 0.24294(2) 0.01694(5) Uani 1 1 d . . . . .
Cl59 Cl 0.70644(3) 0.43732(3) -0.04274(2) 0.02126(7) Uani 1 1 d . . . . .
Cl26 Cl 0.54419(4) 0.15450(3) 0.50988(2) 0.03458(10) Uani 1 1 d . . . . .
F89 F 1.11910(9) -0.40617(9) 0.21370(7) 0.0464(3) Uani 1 1 d . . . . .
O74 O 0.78958(9) 0.08881(9) 0.26386(5) 0.0272(2) Uani 1 1 d . . . . .
F82 F 1.01871(11) 0.10282(10) 0.48267(5) 0.0429(3) Uani 1 1 d . . . . .
N6 N 0.48647(9) 0.40975(9) 0.19107(5) 0.0135(2) Uani 1 1 d . . . . .
N3 N 0.45017(9) 0.36604(9) 0.27855(5) 0.0143(2) Uani 1 1 d . . . . .
C40 C 0.54245(11) 0.41502(11) 0.13475(5) 0.0139(2) Uani 1 1 d . . . . .
C41 C 0.56215(11) 0.33308(11) 0.09397(6) 0.0148(2) Uani 1 1 d . . . . .
C46 C 0.55241(11) 0.58977(11) 0.16834(6) 0.0153(2) Uani 1 1 d . . . . .
H46 H 0.518695 0.566683 0.204552 0.018 Uiso 1 1 calc R U . . .
C25 C 0.49612(12) 0.02552(11) 0.30710(6) 0.0174(3) Uani 1 1 d . . . . .
C45 C 0.57070(11) 0.50442(11) 0.12209(6) 0.0151(2) Uani 1 1 d . . . . .
C8 C 0.49299(12) 0.37185(11) 0.37712(6) 0.0178(3) Uani 1 1 d . . . . .
C73 C 0.44945(12) 0.15189(11) 0.29716(6) 0.0163(2) Uani 1 1 d . . . . .
H73 H 0.493985 0.162430 0.261341 0.020 Uiso 1 1 calc R U . . .
C61 C 0.45594(12) 0.22753(11) 0.06682(6) 0.0181(3) Uani 1 1 d . . . . .
C7 C 0.46877(11) 0.31622(11) 0.33545(6) 0.0157(2) Uani 1 1 d . . . . .
C43 C 0.64092(11) 0.42955(11) 0.02594(6) 0.0163(2) Uani 1 1 d . . . . .
C44 C 0.61997(12) 0.51131(11) 0.06620(6) 0.0170(2) Uani 1 1 d . . . . .
H44 H 0.638985 0.571429 0.055830 0.020 Uiso 1 1 calc R U . . .
C47 C 0.46832(12) 0.71041(11) 0.15531(6) 0.0169(2) Uani 1 1 d . . . . .
C42 C 0.61278(12) 0.34149(11) 0.03886(6) 0.0164(2) Uani 1 1 d . . . . .
H42 H 0.627959 0.287107 0.010251 0.020 Uiso 1 1 calc R U . . .
C2 C 0.53693(11) 0.34085(11) 0.23512(5) 0.0138(2) Uani 1 1 d . . . . .
C53 C 0.66574(12) 0.58122(11) 0.18223(6) 0.0169(2) Uani 1 1 d . . . . .
C60 C 0.53161(12) 0.23619(11) 0.10901(6) 0.0160(2) Uani 1 1 d . . . . .
H60 H 0.485412 0.254227 0.147655 0.019 Uiso 1 1 calc R U . . .
C27 C 0.50103(12) 0.48160(11) 0.36264(6) 0.0175(3) Uani 1 1 d . . . . .
H27 H 0.515266 0.483933 0.319396 0.021 Uiso 1 1 calc R U . . .
C14 C 0.32627(12) 0.20536(11) 0.28410(7) 0.0198(3) Uani 1 1 d . . . . .
C12 C 0.46955(12) 0.21092(11) 0.34569(6) 0.0168(2) Uani 1 1 d . . . . .
C67 C 0.63480(12) 0.12398(11) 0.11681(6) 0.0178(3) Uani 1 1 d . . . . .
C52 C 0.46024(14) 0.79706(13) 0.18970(7) 0.0257(3) Uani 1 1 d . . . . .
H52 H 0.509595 0.780610 0.219016 0.031 Uiso 1 1 calc R U . . .
C34 C 0.60494(13) 0.48033(12) 0.38582(6) 0.0201(3) Uani 1 1 d . . . . .
C20 C 0.42841(13) -0.02421(12) 0.33285(6) 0.0217(3) Uani 1 1 d . . . . .
H20 H 0.350587 0.021125 0.344639 0.026 Uiso 1 1 calc R U . . .
C24 C 0.61007(13) -0.04221(12) 0.28990(7) 0.0233(3) Uani 1 1 d . . . . .
H24 H 0.657120 -0.009224 0.272714 0.028 Uiso 1 1 calc R U . . .
C54 C 0.72423(13) 0.63131(12) 0.14691(7) 0.0210(3) Uani 1 1 d . . . . .
H54 H 0.692712 0.673159 0.113584 0.025 Uiso 1 1 calc R U . . .
C62 C 0.33864(13) 0.28694(13) 0.07826(7) 0.0238(3) Uani 1 1 d . . . . .
H62 H 0.307279 0.334140 0.111217 0.029 Uiso 1 1 calc R U . . .
C9 C 0.51545(13) 0.32071(12) 0.43148(6) 0.0218(3) Uani 1 1 d . . . . .
H9 H 0.531568 0.356325 0.460916 0.026 Uiso 1 1 calc R U . . .
C91 C 0.95476(13) 0.17084(13) 0.17105(7) 0.0237(3) Uani 1 1 d . . . . .
C48 C 0.39456(12) 0.73696(12) 0.11311(6) 0.0198(3) Uani 1 1 d . . . . .
H48 H 0.398126 0.679169 0.089680 0.024 Uiso 1 1 calc R U . . .
C58 C 0.71234(13) 0.52274(12) 0.23162(6) 0.0214(3) Uani 1 1 d . . . . .
H58 H 0.673383 0.488648 0.256170 0.026 Uiso 1 1 calc R U . . .
C66 C 0.50012(13) 0.15975(13) 0.01779(6) 0.0220(3) Uani 1 1 d . . . . .
H66 H 0.579769 0.118695 0.009416 0.026 Uiso 1 1 calc R U . . .
C11 C 0.49216(13) 0.16192(12) 0.40027(6) 0.0208(3) Uani 1 1 d . . . . .
H11 H 0.492615 0.090988 0.408766 0.025 Uiso 1 1 calc R U . . .
C70 C 0.81517(15) -0.08588(13) 0.13575(7) 0.0283(3) Uani 1 1 d . . . . .
H70 H 0.876237 -0.156667 0.142433 0.034 Uiso 1 1 calc R U . . .
C28 C 0.39021(13) 0.58467(12) 0.37892(6) 0.0195(3) Uani 1 1 d . . . . .
C72 C 0.61530(14) 0.03104(12) 0.13457(7) 0.0230(3) Uani 1 1 d . . . . .
H72 H 0.539926 0.039094 0.140085 0.028 Uiso 1 1 calc R U . . .
C90 C 0.93840(13) 0.12299(12) 0.21397(7) 0.0238(3) Uani 1 1 d . . . . .
C92 C 0.96955(13) 0.22090(13) 0.11624(7) 0.0228(3) Uani 1 1 d . . . . .
C4 C 0.34846(11) 0.44741(11) 0.26156(6) 0.0177(3) Uani 1 1 d . . . . .
H4 H 0.277117 0.477563 0.284323 0.021 Uiso 1 1 calc R U . . .
C33 C 0.34129(14) 0.66558(12) 0.33676(7) 0.0243(3) Uani 1 1 d . . . . .
H33 H 0.377205 0.655282 0.298142 0.029 Uiso 1 1 calc R U . . .
C57 C 0.81564(14) 0.51357(14) 0.24550(7) 0.0275(3) Uani 1 1 d . . . . .
H57 H 0.845713 0.474694 0.279746 0.033 Uiso 1 1 calc R U . . .
C68 C 0.74628(13) 0.10949(12) 0.10838(7) 0.0240(3) Uani 1 1 d . . . . .
H68 H 0.761498 0.171345 0.096315 0.029 Uiso 1 1 calc R U . . .
C21 C 0.47446(15) -0.14020(13) 0.34135(7) 0.0248(3) Uani 1 1 d . . . . .
H21 H 0.428154 -0.173407 0.359312 0.030 Uiso 1 1 calc R U . . .
C5 C 0.37116(11) 0.47514(11) 0.20627(6) 0.0173(2) Uani 1 1 d . . . . .
H5 H 0.318855 0.528685 0.182387 0.021 Uiso 1 1 calc R U . . .
C39 C 0.60001(14) 0.56946(13) 0.41644(6) 0.0242(3) Uani 1 1 d . . . . .
H39 H 0.529280 0.632239 0.425912 0.029 Uiso 1 1 calc R U . . .
C75 C 0.90478(12) 0.05939(12) 0.26129(7) 0.0227(3) Uani 1 1 d . . . . .
C29 C 0.33611(14) 0.60192(13) 0.43546(7) 0.0262(3) Uani 1 1 d . . . . .
H29 H 0.367520 0.547361 0.464741 0.031 Uiso 1 1 calc R U . . .
C19 C 0.30242(13) 0.19821(12) 0.22814(7) 0.0239(3) Uani 1 1 d . . . . .
H19 H 0.363028 0.163850 0.198633 0.029 Uiso 1 1 calc R U . . .
C77 C 1.03845(14) 0.07727(13) 0.32684(7) 0.0273(3) Uani 1 1 d . . . . .
H77 H 1.089748 0.071452 0.293429 0.033 Uiso 1 1 calc R U . . .
C10 C 0.51409(14) 0.21769(13) 0.44224(6) 0.0226(3) Uani 1 1 d . . . . .
C56 C 0.87439(14) 0.56099(14) 0.20948(8) 0.0287(3) Uani 1 1 d . . . . .
H56 H 0.945627 0.553087 0.218350 0.034 Uiso 1 1 calc R U . . .
C76 C 0.93585(13) 0.07706(12) 0.32061(7) 0.0243(3) Uani 1 1 d . . . . .
C50 C 0.30856(13) 0.93290(13) 0.13842(7) 0.0266(3) Uani 1 1 d . . . . .
H50 H 0.255341 1.008248 0.132268 0.032 Uiso 1 1 calc R U . . .
C71 C 0.70431(15) -0.07265(12) 0.14424(7) 0.0266(3) Uani 1 1 d . . . . .
H71 H 0.689492 -0.134602 0.156666 0.032 Uiso 1 1 calc R U . . .
C65 C 0.42849(15) 0.15168(14) -0.01905(7) 0.0269(3) Uani 1 1 d . . . . .
H65 H 0.459526 0.106271 -0.052673 0.032 Uiso 1 1 calc R U . . .
C49 C 0.31516(13) 0.84747(13) 0.10460(7) 0.0244(3) Uani 1 1 d . . . . .
H49 H 0.265391 0.864187 0.075465 0.029 Uiso 1 1 calc R U . . .
C55 C 0.82830(13) 0.62033(13) 0.16018(8) 0.0265(3) Uani 1 1 d . . . . .
H55 H 0.868009 0.653475 0.135476 0.032 Uiso 1 1 calc R U . . .
C35 C 0.71015(14) 0.38862(14) 0.37258(7) 0.0267(3) Uani 1 1 d . . . . .
H35 H 0.714627 0.327381 0.351641 0.032 Uiso 1 1 calc R U . . .
C51 C 0.38067(15) 0.90697(13) 0.18137(8) 0.0299(3) Uani 1 1 d . . . . .
H51 H 0.375658 0.964767 0.205289 0.036 Uiso 1 1 calc R U . . .
C22 C 0.58774(15) -0.20704(13) 0.32361(7) 0.0267(3) Uani 1 1 d . . . . .
H22 H 0.618973 -0.286021 0.329094 0.032 Uiso 1 1 calc R U . . .
C15 C 0.23646(14) 0.25816(14) 0.32653(8) 0.0284(3) Uani 1 1 d . . . . .
H15 H 0.250782 0.264999 0.364854 0.034 Uiso 1 1 calc R U . . .
C93 C 0.92077(14) 0.33721(14) 0.10807(7) 0.0275(3) Uani 1 1 d . . . . .
H93 H 0.880474 0.385140 0.140050 0.033 Uiso 1 1 calc R U . . .
C78 C 1.06732(15) 0.08592(14) 0.38145(8) 0.0306(3) Uani 1 1 d . . . . .
H78 H 1.137498 0.086321 0.385656 0.037 Uiso 1 1 calc R U . . .
C87 C 0.97889(14) -0.25232(14) 0.26675(9) 0.0325(4) Uani 1 1 d . . . . .
H87 H 0.950575 -0.300318 0.286952 0.039 Uiso 1 1 calc R U . . .
C69 C 0.83587(14) 0.00479(13) 0.11751(8) 0.0290(3) Uani 1 1 d . . . . .
H69 H 0.911530 -0.004188 0.111138 0.035 Uiso 1 1 calc R U . . .
C81 C 0.86130(14) 0.08536(14) 0.37004(8) 0.0291(3) Uani 1 1 d . . . . .
H81 H 0.790787 0.085416 0.366147 0.035 Uiso 1 1 calc R U . . .
C23 C 0.65526(15) -0.15796(13) 0.29779(8) 0.0293(3) Uani 1 1 d . . . . .
H23 H 0.732742 -0.203643 0.285437 0.035 Uiso 1 1 calc R U . . .
C88 C 0.92812(14) -0.13808(14) 0.27774(8) 0.0283(3) Uani 1 1 d . . . . .
H88 H 0.864069 -0.107398 0.305800 0.034 Uiso 1 1 calc R U . . .
C63 C 0.26695(14) 0.27775(15) 0.04181(8) 0.0298(3) Uani 1 1 d . . . . .
H63 H 0.187226 0.318015 0.050196 0.036 Uiso 1 1 calc R U . . .
C30 C 0.23650(16) 0.69846(15) 0.44921(8) 0.0332(4) Uani 1 1 d . . . . .
H30 H 0.201269 0.709986 0.487964 0.040 Uiso 1 1 calc R U . . .
C36 C 0.80788(15) 0.38607(16) 0.38963(8) 0.0333(4) Uani 1 1 d . . . . .
H36 H 0.878654 0.323036 0.380679 0.040 Uiso 1 1 calc R U . . .
C95 C 0.98889(16) 0.31472(19) 0.00676(8) 0.0376(4) Uani 1 1 d . . . . .
H95 H 0.994801 0.346617 -0.030493 0.045 Uiso 1 1 calc R U . . .
C86 C 1.07115(14) -0.29400(14) 0.22587(9) 0.0339(4) Uani 1 1 d . . . . .
C84 C 1.06493(14) -0.11368(14) 0.20853(8) 0.0311(4) Uani 1 1 d . . . . .
H84 H 1.095736 -0.066796 0.189368 0.037 Uiso 1 1 calc R U . . .
C94 C 0.93074(16) 0.38330(16) 0.05357(8) 0.0351(4) Uani 1 1 d . . . . .
H94 H 0.897323 0.462443 0.048535 0.042 Uiso 1 1 calc R U . . .
C79 C 0.99152(16) 0.09387(14) 0.42919(8) 0.0319(4) Uani 1 1 d . . . . .
C80 C 0.88889(16) 0.09354(15) 0.42485(8) 0.0325(4) Uani 1 1 d . . . . .
H80 H 0.838318 0.098766 0.458495 0.039 Uiso 1 1 calc R U . . .
C83 C 0.96990(12) -0.06771(12) 0.24813(7) 0.0235(3) Uani 1 1 d . . . . .
C85 C 1.11637(14) -0.22845(15) 0.19629(10) 0.0370(4) Uani 1 1 d . . . . .
H85 H 1.180575 -0.259975 0.168386 0.044 Uiso 1 1 calc R U . . .
C31 C 0.18831(16) 0.77793(14) 0.40679(9) 0.0347(4) Uani 1 1 d . . . . .
H31 H 0.119935 0.843329 0.416330 0.042 Uiso 1 1 calc R U . . .
C64 C 0.31222(15) 0.20971(15) -0.00674(7) 0.0296(3) Uani 1 1 d . . . . .
H64 H 0.263511 0.202974 -0.031455 0.036 Uiso 1 1 calc R U . . .
C32 C 0.24051(15) 0.76139(14) 0.35033(8) 0.0312(3) Uani 1 1 d . . . . .
H32 H 0.207665 0.815229 0.320988 0.037 Uiso 1 1 calc R U . . .
C38 C 0.69887(17) 0.56679(16) 0.43326(8) 0.0330(4) Uani 1 1 d . . . . .
H38 H 0.694933 0.627940 0.454054 0.040 Uiso 1 1 calc R U . . .
C37 C 0.80238(16) 0.47577(17) 0.41986(8) 0.0362(4) Uani 1 1 d . . . . .
H37 H 0.869356 0.474527 0.431235 0.043 Uiso 1 1 calc R U . . .
C97 C 1.02979(15) 0.15235(15) 0.06827(8) 0.0315(3) Uani 1 1 d . . . . .
H97 H 1.064730 0.073131 0.072997 0.038 Uiso 1 1 calc R U . . .
C96 C 1.03868(16) 0.19934(18) 0.01408(8) 0.0375(4) Uani 1 1 d . . . . .
H96 H 1.079084 0.152214 -0.018167 0.045 Uiso 1 1 calc R U . . .
C18 C 0.19136(15) 0.24050(14) 0.21464(9) 0.0324(4) Uani 1 1 d . . . . .
H18 H 0.176553 0.234319 0.176322 0.039 Uiso 1 1 calc R U . . .
C16 C 0.12475(15) 0.30125(15) 0.31254(10) 0.0371(4) Uani 1 1 d . . . . .
H16 H 0.063661 0.337537 0.341544 0.045 Uiso 1 1 calc R U . . .
C17 C 0.10272(15) 0.29152(15) 0.25724(10) 0.0372(4) Uani 1 1 d . . . . .
H17 H 0.026779 0.319809 0.248378 0.045 Uiso 1 1 calc R U . . .
C100 C 1.0753(4) 0.2994(5) 0.5676(2) 0.0532(13) Uani 0.791(4) 1 d . . P A 1
H10A H 1.053083 0.240634 0.583675 0.064 Uiso 0.791(4) 1 calc R U P A 1
H10B H 1.116817 0.313028 0.596503 0.064 Uiso 0.791(4) 1 calc R U P A 1
C102 C 1.2538(6) 0.1501(6) 0.5210(4) 0.111(3) Uani 0.791(4) 1 d . . P A 1
H10C H 1.297269 0.122292 0.483344 0.166 Uiso 0.791(4) 1 calc R U P A 1
H10D H 1.229409 0.094783 0.538923 0.166 Uiso 0.791(4) 1 calc R U P A 1
H10E H 1.301223 0.162256 0.546304 0.166 Uiso 0.791(4) 1 calc R U P A 1
C98 C 0.8959(4) 0.4480(3) 0.61336(16) 0.0649(10) Uani 0.791(4) 1 d . . P A 1
H98A H 0.827660 0.515382 0.605112 0.097 Uiso 0.791(4) 1 calc R U P A 1
H98B H 0.936240 0.466406 0.640477 0.097 Uiso 0.791(4) 1 calc R U P A 1
H98C H 0.874474 0.390255 0.630674 0.097 Uiso 0.791(4) 1 calc R U P A 1
C101 C 1.1547(4) 0.2556(4) 0.51259(19) 0.0736(12) Uani 0.791(4) 1 d . . P A 1
H10F H 1.112620 0.244822 0.482996 0.088 Uiso 0.791(4) 1 calc R U P A 1
H10G H 1.180159 0.312618 0.497427 0.088 Uiso 0.791(4) 1 calc R U P A 1
C99 C 0.9689(3) 0.4063(3) 0.55981(16) 0.0622(10) Uani 0.791(4) 1 d . . P A 1
H99A H 0.990653 0.464896 0.542899 0.075 Uiso 0.791(4) 1 calc R U P A 1
H99B H 0.925806 0.392428 0.531865 0.075 Uiso 0.791(4) 1 calc R U P A 1
C106 C 1.2383(11) 0.1714(16) 0.5074(5) 0.056(5) Uani 0.209(4) 1 d D U P A 2
H106 H 1.300973 0.115990 0.484975 0.067 Uiso 0.209(4) 1 calc R U P A 2
C107 C 1.2470(9) 0.1886(9) 0.5643(4) 0.049(3) Uani 0.209(4) 1 d D U P A 2
H107 H 1.315484 0.145897 0.581239 0.059 Uiso 0.209(4) 1 calc R U P A 2
C108 C 1.1543(7) 0.2691(8) 0.5963(4) 0.041(2) Uani 0.209(4) 1 d D U P A 2
H108 H 1.161051 0.281829 0.635159 0.050 Uiso 0.209(4) 1 calc R U P A 2
C103 C 1.0516(12) 0.3320(14) 0.5739(5) 0.041(3) Uani 0.209(4) 1 d D U P A 2
H103 H 0.987796 0.383556 0.597345 0.049 Uiso 0.209(4) 1 calc R U P A 2
C104 C 1.0457(8) 0.3167(10) 0.5160(4) 0.054(3) Uani 0.209(4) 1 d D U P A 2
H104 H 0.978235 0.362130 0.498844 0.065 Uiso 0.209(4) 1 calc R U P A 2
C105 C 1.1376(9) 0.2355(11) 0.4826(5) 0.063(3) Uani 0.209(4) 1 d D U P A 2
H105 H 1.131585 0.223958 0.443469 0.076 Uiso 0.209(4) 1 calc R U P A 2

loop_
_atom_site_aniso_label
_atom_site_aniso_U_11
_atom_site_aniso_U_22
_atom_site_aniso_U_33
_atom_site_aniso_U_23
_atom_site_aniso_U_13
_atom_site_aniso_U_12
Cu1 0.01328(8) 0.01674(8) 0.01761(8) 0.00151(6) -0.00213(6) -0.00383(6)
Cl59 0.02902(17) 0.02514(16) 0.01421(14) -0.00058(12) 0.00095(12) -0.01681(14)
Cl26 0.0661(3) 0.02738(19) 0.01726(16) 0.00638(14) -0.01140(17) -0.0260(2)
F89 0.0224(5) 0.0195(5) 0.0916(10) -0.0066(5) -0.0001(5) -0.0048(4)
O74 0.0153(5) 0.0211(5) 0.0410(6) 0.0081(5) -0.0050(4) -0.0049(4)
F82 0.0546(7) 0.0472(7) 0.0317(6) 0.0027(5) -0.0092(5) -0.0258(6)
N6 0.0139(5) 0.0117(5) 0.0148(5) -0.0003(4) -0.0010(4) -0.0055(4)
N3 0.0152(5) 0.0128(5) 0.0147(5) -0.0007(4) -0.0007(4) -0.0063(4)
C40 0.0142(6) 0.0131(6) 0.0135(6) 0.0011(4) -0.0019(4) -0.0052(5)
C41 0.0166(6) 0.0124(5) 0.0159(6) 0.0012(4) -0.0034(5) -0.0068(5)
C46 0.0190(6) 0.0135(6) 0.0149(6) -0.0008(4) -0.0020(5) -0.0085(5)
C25 0.0232(7) 0.0148(6) 0.0157(6) -0.0007(5) -0.0022(5) -0.0097(5)
C45 0.0174(6) 0.0124(6) 0.0159(6) -0.0005(4) -0.0035(5) -0.0063(5)
C8 0.0222(6) 0.0151(6) 0.0161(6) -0.0013(5) 0.0009(5) -0.0090(5)
C73 0.0189(6) 0.0147(6) 0.0170(6) -0.0006(5) -0.0003(5) -0.0093(5)
C61 0.0241(7) 0.0157(6) 0.0188(6) 0.0033(5) -0.0045(5) -0.0124(5)
C7 0.0174(6) 0.0152(6) 0.0137(6) 0.0001(5) 0.0007(5) -0.0072(5)
C43 0.0187(6) 0.0180(6) 0.0132(6) 0.0010(5) -0.0017(5) -0.0090(5)
C44 0.0201(6) 0.0156(6) 0.0179(6) 0.0008(5) -0.0022(5) -0.0101(5)
C47 0.0179(6) 0.0150(6) 0.0178(6) -0.0013(5) -0.0002(5) -0.0076(5)
C42 0.0197(6) 0.0144(6) 0.0156(6) -0.0008(5) -0.0031(5) -0.0075(5)
C2 0.0167(6) 0.0128(5) 0.0136(6) -0.0009(4) -0.0016(5) -0.0079(5)
C53 0.0194(6) 0.0123(6) 0.0191(6) -0.0031(5) -0.0026(5) -0.0067(5)
C60 0.0210(6) 0.0133(6) 0.0162(6) 0.0001(5) -0.0024(5) -0.0096(5)
C27 0.0236(7) 0.0153(6) 0.0155(6) -0.0007(5) -0.0012(5) -0.0104(5)
C14 0.0192(6) 0.0139(6) 0.0279(7) 0.0003(5) -0.0015(5) -0.0091(5)
C12 0.0190(6) 0.0152(6) 0.0165(6) -0.0017(5) 0.0010(5) -0.0084(5)
C67 0.0251(7) 0.0139(6) 0.0152(6) -0.0004(5) -0.0040(5) -0.0088(5)
C52 0.0276(7) 0.0187(7) 0.0290(8) -0.0056(6) -0.0085(6) -0.0065(6)
C34 0.0267(7) 0.0203(6) 0.0169(6) 0.0036(5) -0.0038(5) -0.0137(6)
C20 0.0264(7) 0.0199(7) 0.0212(7) -0.0013(5) 0.0011(5) -0.0132(6)
C24 0.0236(7) 0.0189(7) 0.0264(7) 0.0016(5) -0.0008(6) -0.0092(6)
C54 0.0236(7) 0.0161(6) 0.0254(7) 0.0009(5) -0.0044(5) -0.0104(5)
C62 0.0250(7) 0.0222(7) 0.0252(7) 0.0013(5) -0.0046(6) -0.0110(6)
C9 0.0321(8) 0.0198(7) 0.0158(6) -0.0012(5) -0.0021(5) -0.0134(6)
C91 0.0205(7) 0.0198(7) 0.0307(8) -0.0006(6) -0.0040(6) -0.0082(6)
C48 0.0203(6) 0.0191(6) 0.0201(6) -0.0024(5) -0.0020(5) -0.0086(5)
C58 0.0232(7) 0.0208(7) 0.0185(6) -0.0002(5) -0.0026(5) -0.0080(6)
C66 0.0272(7) 0.0224(7) 0.0208(7) -0.0005(5) -0.0036(5) -0.0146(6)
C11 0.0298(7) 0.0167(6) 0.0177(6) 0.0005(5) 0.0002(5) -0.0125(6)
C70 0.0332(8) 0.0166(7) 0.0304(8) 0.0000(6) -0.0107(6) -0.0050(6)
C28 0.0245(7) 0.0157(6) 0.0210(7) -0.0024(5) -0.0012(5) -0.0112(5)
C72 0.0289(7) 0.0168(6) 0.0237(7) 0.0002(5) 0.0006(6) -0.0111(6)
C90 0.0191(7) 0.0189(7) 0.0315(8) 0.0014(6) -0.0039(6) -0.0066(5)
C92 0.0189(6) 0.0256(7) 0.0255(7) -0.0011(6) -0.0027(5) -0.0112(6)
C4 0.0151(6) 0.0143(6) 0.0218(6) -0.0006(5) -0.0007(5) -0.0050(5)
C33 0.0309(8) 0.0183(7) 0.0240(7) -0.0007(5) -0.0022(6) -0.0111(6)
C57 0.0240(7) 0.0283(8) 0.0259(7) -0.0013(6) -0.0086(6) -0.0060(6)
C68 0.0264(7) 0.0175(6) 0.0308(8) 0.0016(6) -0.0086(6) -0.0109(6)
C21 0.0378(8) 0.0223(7) 0.0206(7) 0.0020(5) -0.0027(6) -0.0193(7)
C5 0.0143(6) 0.0140(6) 0.0210(6) 0.0002(5) -0.0021(5) -0.0038(5)
C39 0.0345(8) 0.0244(7) 0.0199(7) 0.0025(5) -0.0055(6) -0.0182(6)
C75 0.0169(6) 0.0187(6) 0.0302(8) 0.0047(6) -0.0032(5) -0.0061(5)
C29 0.0319(8) 0.0223(7) 0.0227(7) -0.0008(6) 0.0003(6) -0.0111(6)
C19 0.0240(7) 0.0189(7) 0.0308(8) 0.0027(6) -0.0068(6) -0.0108(6)
C77 0.0248(7) 0.0228(7) 0.0319(8) 0.0040(6) -0.0019(6) -0.0091(6)
C10 0.0346(8) 0.0209(7) 0.0133(6) 0.0021(5) -0.0026(5) -0.0134(6)
C56 0.0208(7) 0.0259(8) 0.0396(9) -0.0058(6) -0.0079(6) -0.0088(6)
C76 0.0217(7) 0.0171(6) 0.0305(8) 0.0037(6) -0.0022(6) -0.0060(5)
C50 0.0224(7) 0.0172(7) 0.0342(8) -0.0012(6) -0.0019(6) -0.0037(6)
C71 0.0382(9) 0.0153(6) 0.0249(7) 0.0015(5) -0.0021(6) -0.0112(6)
C65 0.0384(9) 0.0302(8) 0.0211(7) -0.0001(6) -0.0061(6) -0.0226(7)
C49 0.0207(7) 0.0239(7) 0.0254(7) 0.0005(6) -0.0048(6) -0.0063(6)
C55 0.0237(7) 0.0203(7) 0.0387(9) -0.0014(6) -0.0023(6) -0.0127(6)
C35 0.0284(8) 0.0240(7) 0.0289(8) 0.0030(6) -0.0042(6) -0.0128(6)
C51 0.0306(8) 0.0174(7) 0.0388(9) -0.0083(6) -0.0068(7) -0.0064(6)
C22 0.0403(9) 0.0161(6) 0.0236(7) 0.0022(5) -0.0069(6) -0.0118(6)
C15 0.0241(7) 0.0247(7) 0.0362(9) -0.0056(6) 0.0036(6) -0.0116(6)
C93 0.0268(8) 0.0247(7) 0.0276(8) 0.0012(6) -0.0003(6) -0.0092(6)
C78 0.0275(8) 0.0273(8) 0.0369(9) 0.0043(7) -0.0074(7) -0.0115(7)
C87 0.0248(8) 0.0222(7) 0.0504(11) 0.0056(7) -0.0055(7) -0.0109(6)
C69 0.0246(7) 0.0221(7) 0.0394(9) -0.0006(6) -0.0101(7) -0.0079(6)
C81 0.0252(8) 0.0249(7) 0.0351(9) 0.0014(6) 0.0009(6) -0.0104(6)
C23 0.0288(8) 0.0195(7) 0.0336(8) 0.0007(6) -0.0017(6) -0.0056(6)
C88 0.0236(7) 0.0229(7) 0.0366(9) 0.0033(6) -0.0027(6) -0.0093(6)
C63 0.0250(8) 0.0349(9) 0.0324(8) 0.0051(7) -0.0086(6) -0.0152(7)
C30 0.0364(9) 0.0273(8) 0.0304(8) -0.0062(6) 0.0082(7) -0.0114(7)
C36 0.0282(8) 0.0332(9) 0.0393(9) 0.0125(7) -0.0088(7) -0.0145(7)
C95 0.0334(9) 0.0580(12) 0.0253(8) 0.0063(8) -0.0034(7) -0.0246(9)
C86 0.0189(7) 0.0183(7) 0.0604(12) -0.0011(7) -0.0070(7) -0.0037(6)
C84 0.0191(7) 0.0222(7) 0.0476(10) 0.0040(7) -0.0003(7) -0.0066(6)
C94 0.0310(9) 0.0352(9) 0.0347(9) 0.0092(7) -0.0029(7) -0.0121(7)
C79 0.0394(9) 0.0254(8) 0.0302(8) 0.0028(6) -0.0064(7) -0.0134(7)
C80 0.0352(9) 0.0295(8) 0.0315(8) 0.0008(7) 0.0027(7) -0.0147(7)
C83 0.0179(6) 0.0192(7) 0.0320(8) 0.0042(6) -0.0068(6) -0.0063(5)
C85 0.0186(7) 0.0247(8) 0.0590(12) -0.0018(8) 0.0048(7) -0.0037(6)
C31 0.0326(9) 0.0211(7) 0.0430(10) -0.0039(7) 0.0035(7) -0.0065(7)
C64 0.0368(9) 0.0378(9) 0.0269(8) 0.0078(7) -0.0131(7) -0.0263(8)
C32 0.0340(9) 0.0202(7) 0.0354(9) 0.0031(6) -0.0053(7) -0.0082(7)
C38 0.0476(10) 0.0384(9) 0.0281(8) 0.0054(7) -0.0130(7) -0.0312(8)
C37 0.0378(9) 0.0490(11) 0.0352(9) 0.0163(8) -0.0170(7) -0.0300(9)
C97 0.0289(8) 0.0304(8) 0.0362(9) -0.0081(7) 0.0026(7) -0.0145(7)
C96 0.0353(9) 0.0532(11) 0.0291(9) -0.0129(8) 0.0060(7) -0.0248(9)
C18 0.0303(8) 0.0254(8) 0.0459(10) 0.0074(7) -0.0169(7) -0.0139(7)
C16 0.0210(8) 0.0260(8) 0.0608(12) -0.0072(8) 0.0064(8) -0.0089(7)
C17 0.0215(8) 0.0236(8) 0.0663(13) 0.0049(8) -0.0119(8) -0.0088(6)
C100 0.056(2) 0.065(3) 0.051(2) -0.0079(18) -0.0022(17) -0.037(2)
C102 0.082(4) 0.092(4) 0.169(8) -0.060(5) 0.050(4) -0.056(3)
C98 0.092(3) 0.0464(17) 0.069(2) 0.0037(15) -0.0246(19) -0.0387(18)
C101 0.088(3) 0.096(3) 0.068(3) -0.024(2) 0.016(2) -0.072(3)
C99 0.075(2) 0.072(2) 0.068(2) 0.0291(17) -0.0343(18) -0.055(2)
C106 0.035(6) 0.112(14) 0.034(5) -0.027(6) 0.014(4) -0.045(7)
C107 0.062(6) 0.053(6) 0.034(5) -0.005(4) 0.005(4) -0.030(5)
C108 0.042(5) 0.058(6) 0.029(4) 0.000(4) -0.002(3) -0.028(4)
C103 0.053(7) 0.049(9) 0.036(5) 0.013(5) 0.000(5) -0.039(6)
C104 0.044(5) 0.078(7) 0.044(5) 0.018(5) -0.014(4) -0.031(5)
C105 0.081(7) 0.096(9) 0.043(6) -0.016(5) -0.007(4) -0.064(6)

loop_
_atom_type_symbol
_atom_type_description
_atom_type_scat_dispersion_real
_atom_type_scat_dispersion_imag
_atom_type_scat_source
C C 0.0033 0.0016 'International Tables Vol C Tables 4.2.6.8 and 6.1.1.4'
H H 0.0000 0.0000 'International Tables Vol C Tables 4.2.6.8 and 6.1.1.4'
Cl Cl 0.1484 0.1585 'International Tables Vol C Tables 4.2.6.8 and 6.1.1.4'
Cu Cu 0.3201 1.2651 'International Tables Vol C Tables 4.2.6.8 and 6.1.1.4'
F F 0.0171 0.0103 'International Tables Vol C Tables 4.2.6.8 and 6.1.1.4'
N N 0.0061 0.0033 'International Tables Vol C Tables 4.2.6.8 and 6.1.1.4'
O O 0.0106 0.0060 'International Tables Vol C Tables 4.2.6.8 and 6.1.1.4'

loop_
_geom_angle_atom_site_label_1
_geom_angle_atom_site_label_2
_geom_angle_atom_site_label_3
_geom_angle
_geom_angle_site_symmetry_1
_geom_angle_site_symmetry_3
_geom_angle_publ_flag
O74 Cu1 C2 162.77(5) . . ?
C75 O74 Cu1 127.56(9) . . ?
C2 N6 C40 125.15(11) . . ?
C2 N6 C5 111.91(11) . . ?
C5 N6 C40 122.93(11) . . ?
C2 N3 C7 121.65(11) . . ?
C2 N3 C4 112.02(11) . . ?
C4 N3 C7 126.23(11) . . ?
C41 C40 N6 118.45(11) . . ?
C41 C40 C45 122.83(12) . . ?
C45 C40 N6 118.66(11) . . ?
C40 C41 C60 121.78(12) . . ?
C42 C41 C40 117.86(12) . . ?
C42 C41 C60 120.34(12) . . ?
C45 C46 H46 106.1 . . ?
C45 C46 C47 114.75(11) . . ?
C47 C46 H46 106.1 . . ?
C53 C46 H46 106.1 . . ?
C53 C46 C45 110.64(11) . . ?
C53 C46 C47 112.44(11) . . ?
C20 C25 C73 122.12(13) . . ?
C24 C25 C73 118.77(12) . . ?
C24 C25 C20 119.11(13) . . ?
C40 C45 C46 121.47(12) . . ?
C44 C45 C40 117.90(12) . . ?
C44 C45 C46 120.60(12) . . ?
C7 C8 C27 121.14(12) . . ?
C9 C8 C7 117.88(12) . . ?
C9 C8 C27 120.90(12) . . ?
C25 C73 H73 106.1 . . ?
C25 C73 C14 112.47(11) . . ?
C14 C73 H73 106.1 . . ?
C12 C73 C25 112.55(11) . . ?
C12 C73 H73 106.1 . . ?
C12 C73 C14 112.84(11) . . ?
C62 C61 C60 119.20(13) . . ?
C66 C61 C60 122.14(13) . . ?
C66 C61 C62 118.64(13) . . ?
C8 C7 N3 118.25(12) . . ?
C8 C7 C12 122.74(12) . . ?
C12 C7 N3 118.86(12) . . ?
C44 C43 Cl59 118.68(10) . . ?
C42 C43 Cl59 119.08(10) . . ?
C42 C43 C44 122.24(12) . . ?
C45 C44 H44 120.3 . . ?
C43 C44 C45 119.44(12) . . ?
C43 C44 H44 120.3 . . ?
C52 C47 C46 118.84(12) . . ?
C48 C47 C46 122.71(12) . . ?
C48 C47 C52 118.32(13) . . ?
C41 C42 H42 120.1 . . ?
C43 C42 C41 119.72(12) . . ?
C43 C42 H42 120.1 . . ?
N6 C2 Cu1 135.38(10) . . ?
N6 C2 N3 103.25(11) . . ?
N3 C2 Cu1 120.79(9) . . ?
C54 C53 C46 121.92(12) . . ?
C58 C53 C46 119.46(12) . . ?
C58 C53 C54 118.62(13) . . ?
C41 C60 C61 112.44(11) . . ?
C41 C60 H60 106.1 . . ?
C41 C60 C67 113.27(11) . . ?
C61 C60 H60 106.1 . . ?
C61 C60 C67 112.08(11) . . ?
C67 C60 H60 106.1 . . ?
C8 C27 H27 105.8 . . ?
C8 C27 C34 110.89(11) . . ?
C34 C27 H27 105.8 . . ?
C28 C27 C8 112.83(12) . . ?
C28 C27 H27 105.8 . . ?
C28 C27 C34 114.89(11) . . ?
C19 C14 C73 118.92(13) . . ?
C15 C14 C73 122.41(14) . . ?
C15 C14 C19 118.65(14) . . ?
C7 C12 C73 119.99(12) . . ?
C11 C12 C73 121.87(12) . . ?
C11 C12 C7 118.12(12) . . ?
C72 C67 C60 117.75(13) . . ?
C68 C67 C60 123.99(12) . . ?
C68 C67 C72 118.25(13) . . ?
C47 C52 H52 119.7 . . ?
C51 C52 C47 120.66(14) . . ?
C51 C52 H52 119.7 . . ?
C39 C34 C27 122.68(14) . . ?
C39 C34 C35 118.81(14) . . ?
C35 C34 C27 118.40(13) . . ?
C25 C20 H20 119.8 . . ?
C21 C20 C25 120.36(14) . . ?
C21 C20 H20 119.8 . . ?
C25 C24 H24 119.8 . . ?
C23 C24 C25 120.32(14) . . ?
C23 C24 H24 119.8 . . ?
C53 C54 H54 119.7 . . ?
C55 C54 C53 120.54(14) . . ?
C55 C54 H54 119.7 . . ?
C61 C62 H62 119.6 . . ?
C63 C62 C61 120.71(15) . . ?
C63 C62 H62 119.6 . . ?
C8 C9 H9 120.2 . . ?
C10 C9 C8 119.62(13) . . ?
C10 C9 H9 120.2 . . ?
C90 C91 C92 173.40(17) . . ?
C47 C48 H48 119.5 . . ?
C47 C48 C49 120.92(13) . . ?
C49 C48 H48 119.5 . . ?
C53 C58 H58 119.6 . . ?
C53 C58 C57 120.80(14) . . ?
C57 C58 H58 119.6 . . ?
C61 C66 H66 119.7 . . ?
C65 C66 C61 120.64(15) . . ?
C65 C66 H66 119.7 . . ?
C12 C11 H11 120.3 . . ?
C10 C11 C12 119.44(13) . . ?
C10 C11 H11 120.3 . . ?
C71 C70 H70 120.2 . . ?
C69 C70 H70 120.2 . . ?
C69 C70 C71 119.53(15) . . ?
C33 C28 C27 119.64(13) . . ?
C33 C28 C29 118.42(14) . . ?
C29 C28 C27 121.94(13) . . ?
C67 C72 H72 119.5 . . ?
C71 C72 C67 121.10(15) . . ?
C71 C72 H72 119.5 . . ?
C91 C90 C75 169.88(16) . . ?
C93 C92 C91 121.82(14) . . ?
C93 C92 C97 118.36(15) . . ?
C97 C92 C91 119.75(15) . . ?
N3 C4 H4 126.9 . . ?
C5 C4 N3 106.30(12) . . ?
C5 C4 H4 126.9 . . ?
C28 C33 H33 119.5 . . ?
C28 C33 C32 121.08(15) . . ?
C32 C33 H33 119.5 . . ?
C58 C57 H57 119.9 . . ?
C56 C57 C58 120.19(15) . . ?
C56 C57 H57 119.9 . . ?
C67 C68 H68 119.7 . . ?
C67 C68 C69 120.60(14) . . ?
C69 C68 H68 119.7 . . ?
C20 C21 H21 119.9 . . ?
C22 C21 C20 120.11(14) . . ?
C22 C21 H21 119.9 . . ?
N6 C5 H5 126.7 . . ?
C4 C5 N6 106.52(12) . . ?
C4 C5 H5 126.7 . . ?
C34 C39 H39 119.9 . . ?
C34 C39 C38 120.17(16) . . ?
C38 C39 H39 119.9 . . ?
O74 C75 C90 110.51(12) . . ?
O74 C75 C76 110.76(13) . . ?
O74 C75 C83 107.60(12) . . ?
C90 C75 C76 111.75(13) . . ?
C90 C75 C83 109.07(13) . . ?
C76 C75 C83 107.00(12) . . ?
C28 C29 H29 119.8 . . ?
C30 C29 C28 120.47(15) . . ?
C30 C29 H29 119.8 . . ?
C14 C19 H19 119.4 . . ?
C18 C19 C14 121.22(16) . . ?
C18 C19 H19 119.4 . . ?
C76 C77 H77 119.6 . . ?
C76 C77 C78 120.89(16) . . ?
C78 C77 H77 119.6 . . ?
C9 C10 Cl26 118.91(11) . . ?
C9 C10 C11 122.17(13) . . ?
C11 C10 Cl26 118.91(11) . . ?
C57 C56 H56 120.2 . . ?
C57 C56 C55 119.53(15) . . ?
C55 C56 H56 120.2 . . ?
C77 C76 C75 122.18(14) . . ?
C77 C76 C81 119.03(16) . . ?
C81 C76 C75 118.64(14) . . ?
C49 C50 H50 120.4 . . ?
C49 C50 C51 119.16(14) . . ?
C51 C50 H50 120.4 . . ?
C70 C71 H71 120.0 . . ?
C72 C71 C70 120.03(14) . . ?
C72 C71 H71 120.0 . . ?
C66 C65 H65 119.9 . . ?
C64 C65 C66 120.15(15) . . ?
C64 C65 H65 119.9 . . ?
C48 C49 H49 119.8 . . ?
C50 C49 C48 120.37(14) . . ?
C50 C49 H49 119.8 . . ?
C54 C55 H55 119.9 . . ?
C56 C55 C54 120.28(15) . . ?
C56 C55 H55 119.9 . . ?
C34 C35 H35 119.6 . . ?
C36 C35 C34 120.81(16) . . ?
C36 C35 H35 119.6 . . ?
C52 C51 H51 119.7 . . ?
C50 C51 C52 120.55(14) . . ?
C50 C51 H51 119.7 . . ?
C21 C22 H22 120.1 . . ?
C21 C22 C23 119.71(14) . . ?
C23 C22 H22 120.1 . . ?
C14 C15 H15 120.1 . . ?
C14 C15 C16 119.84(17) . . ?
C16 C15 H15 120.1 . . ?
C92 C93 H93 119.7 . . ?
C94 C93 C92 120.56(16) . . ?
C94 C93 H93 119.7 . . ?
C77 C78 H78 120.8 . . ?
C79 C78 C77 118.35(16) . . ?
C79 C78 H78 120.8 . . ?
C88 C87 H87 120.9 . . ?
C86 C87 H87 120.9 . . ?
C86 C87 C88 118.14(16) . . ?
C70 C69 C68 120.47(16) . . ?
C70 C69 H69 119.8 . . ?
C68 C69 H69 119.8 . . ?
C76 C81 H81 119.6 . . ?
C80 C81 C76 120.86(16) . . ?
C80 C81 H81 119.6 . . ?
C24 C23 H23 119.8 . . ?
C22 C23 C24 120.39(15) . . ?
C22 C23 H23 119.8 . . ?
C87 C88 H88 119.6 . . ?
C87 C88 C83 120.88(16) . . ?
C83 C88 H88 119.6 . . ?
C62 C63 H63 120.0 . . ?
C64 C63 C62 119.96(16) . . ?
C64 C63 H63 120.0 . . ?
C29 C30 H30 119.7 . . ?
C31 C30 C29 120.54(16) . . ?
C31 C30 H30 119.7 . . ?
C35 C36 H36 120.0 . . ?
C35 C36 C37 120.05(17) . . ?
C37 C36 H36 120.0 . . ?
C94 C95 H95 120.0 . . ?
C94 C95 C96 119.97(17) . . ?
C96 C95 H95 120.0 . . ?
F89 C86 C87 118.15(16) . . ?
F89 C86 C85 118.74(17) . . ?
C85 C86 C87 123.11(16) . . ?
C83 C84 H84 119.6 . . ?
C83 C84 C85 120.85(16) . . ?
C85 C84 H84 119.6 . . ?
C93 C94 H94 119.8 . . ?
C95 C94 C93 120.33(18) . . ?
C95 C94 H94 119.8 . . ?
F82 C79 C78 118.79(17) . . ?
F82 C79 C80 118.67(16) . . ?
C78 C79 C80 122.54(17) . . ?
C81 C80 H80 120.8 . . ?
C79 C80 C81 118.33(16) . . ?
C79 C80 H80 120.8 . . ?
C88 C83 C75 117.30(14) . . ?
C84 C83 C75 123.63(14) . . ?
C84 C83 C88 119.06(15) . . ?
C86 C85 C84 117.91(17) . . ?
C86 C85 H85 121.0 . . ?
C84 C85 H85 121.0 . . ?
C30 C31 H31 120.2 . . ?
C30 C31 C32 119.61(16) . . ?
C32 C31 H31 120.2 . . ?
C65 C64 C63 119.88(15) . . ?
C65 C64 H64 120.1 . . ?
C63 C64 H64 120.1 . . ?
C33 C32 H32 120.1 . . ?
C31 C32 C33 119.86(16) . . ?
C31 C32 H32 120.1 . . ?
C39 C38 H38 119.7 . . ?
C37 C38 C39 120.51(16) . . ?
C37 C38 H38 119.7 . . ?
C36 C37 H37 120.2 . . ?
C38 C37 C36 119.65(16) . . ?
C38 C37 H37 120.2 . . ?
C92 C97 H97 119.7 . . ?
C96 C97 C92 120.51(17) . . ?
C96 C97 H97 119.7 . . ?
C95 C96 C97 120.26(17) . . ?
C95 C96 H96 119.9 . . ?
C97 C96 H96 119.9 . . ?
C19 C18 H18 120.1 . . ?
C17 C18 C19 119.71(17) . . ?
C17 C18 H18 120.1 . . ?
C15 C16 H16 119.6 . . ?
C17 C16 C15 120.72(17) . . ?
C17 C16 H16 119.6 . . ?
C18 C17 H17 120.1 . . ?
C16 C17 C18 119.85(16) . . ?
C16 C17 H17 120.1 . . ?
H10A C100 H10B 107.5 . . ?
C101 C100 H10A 108.6 . . ?
C101 C100 H10B 108.6 . . ?
C99 C100 H10A 108.6 . . ?
C99 C100 H10B 108.6 . . ?
C99 C100 C101 114.8(4) . . ?
H10C C102 H10D 109.5 . . ?
H10C C102 H10E 109.5 . . ?
H10D C102 H10E 109.5 . . ?
C101 C102 H10C 109.5 . . ?
C101 C102 H10D 109.5 . . ?
C101 C102 H10E 109.5 . . ?
H98A C98 H98B 109.5 . . ?
H98A C98 H98C 109.5 . . ?
H98B C98 H98C 109.5 . . ?
C99 C98 H98A 109.5 . . ?
C99 C98 H98B 109.5 . . ?
C99 C98 H98C 109.5 . . ?
C100 C101 H10F 108.9 . . ?
C100 C101 H10G 108.9 . . ?
C102 C101 C100 113.5(5) . . ?
C102 C101 H10F 108.9 . . ?
C102 C101 H10G 108.9 . . ?
H10F C101 H10G 107.7 . . ?
C100 C99 H99A 108.8 . . ?
C100 C99 H99B 108.8 . . ?
C98 C99 C100 113.6(3) . . ?
C98 C99 H99A 108.8 . . ?
C98 C99 H99B 108.8 . . ?
H99A C99 H99B 107.7 . . ?
C107 C106 H106 119.9 . . ?
C107 C106 C105 120.2(11) . . ?
C105 C106 H106 119.9 . . ?
C106 C107 H107 120.6 . . ?
C106 C107 C108 118.9(9) . . ?
C108 C107 H107 120.6 . . ?
C107 C108 H108 118.7 . . ?
C107 C108 C103 122.7(9) . . ?
C103 C108 H108 118.7 . . ?
C108 C103 H103 121.2 . . ?
C104 C103 C108 117.7(10) . . ?
C104 C103 H103 121.2 . . ?
C103 C104 H104 119.5 . . ?
C103 C104 C105 121.0(9) . . ?
C105 C104 H104 119.5 . . ?
C106 C105 H105 120.3 . . ?
C104 C105 C106 119.5(9) . . ?
C104 C105 H105 120.3 . . ?

loop_
_geom_bond_atom_site_label_1
_geom_bond_atom_site_label_2
_geom_bond_distance
_geom_bond_site_symmetry_2
_geom_bond_publ_flag
Cu1 O74 1.8134(11) . ?
Cu1 C2 1.8627(13) . ?
Cl59 C43 1.7409(14) . ?
Cl26 C10 1.7393(15) . ?
F89 C86 1.3704(19) . ?
O74 C75 1.3929(18) . ?
F82 C79 1.361(2) . ?
N6 C40 1.4369(16) . ?
N6 C2 1.3569(16) . ?
N6 C5 1.3945(17) . ?
N3 C7 1.4395(17) . ?
N3 C2 1.3673(17) . ?
N3 C4 1.3883(17) . ?
C40 C41 1.4025(18) . ?
C40 C45 1.4031(18) . ?
C41 C42 1.3933(18) . ?
C41 C60 1.5240(18) . ?
C46 H46 1.0000 . ?
C46 C45 1.5310(18) . ?
C46 C47 1.5314(18) . ?
C46 C53 1.5289(19) . ?
C25 C73 1.5256(18) . ?
C25 C20 1.3967(19) . ?
C25 C24 1.394(2) . ?
C45 C44 1.3968(19) . ?
C8 C7 1.4006(19) . ?
C8 C27 1.5256(18) . ?
C8 C9 1.3969(19) . ?
C73 H73 1.0000 . ?
C73 C14 1.5259(19) . ?
C73 C12 1.5249(18) . ?
C61 C60 1.5284(19) . ?
C61 C62 1.396(2) . ?
C61 C66 1.395(2) . ?
C7 C12 1.4027(18) . ?
C43 C44 1.3886(18) . ?
C43 C42 1.3859(18) . ?
C44 H44 0.9500 . ?
C47 C52 1.4005(19) . ?
C47 C48 1.3876(19) . ?
C42 H42 0.9500 . ?
C53 C54 1.399(2) . ?
C53 C58 1.3922(19) . ?
C60 H60 1.0000 . ?
C60 C67 1.5322(19) . ?
C27 H27 1.0000 . ?
C27 C34 1.532(2) . ?
C27 C28 1.524(2) . ?
C14 C19 1.392(2) . ?
C14 C15 1.392(2) . ?
C12 C11 1.3922(19) . ?
C67 C72 1.4009(19) . ?
C67 C68 1.394(2) . ?
C52 H52 0.9500 . ?
C52 C51 1.391(2) . ?
C34 C39 1.393(2) . ?
C34 C35 1.400(2) . ?
C20 H20 0.9500 . ?
C20 C21 1.396(2) . ?
C24 H24 0.9500 . ?
C24 C23 1.392(2) . ?
C54 H54 0.9500 . ?
C54 C55 1.393(2) . ?
C62 H62 0.9500 . ?
C62 C63 1.395(2) . ?
C9 H9 0.9500 . ?
C9 C10 1.386(2) . ?
C91 C90 1.199(2) . ?
C91 C92 1.433(2) . ?
C48 H48 0.9500 . ?
C48 C49 1.397(2) . ?
C58 H58 0.9500 . ?
C58 C57 1.396(2) . ?
C66 H66 0.9500 . ?
C66 C65 1.395(2) . ?
C11 H11 0.9500 . ?
C11 C10 1.391(2) . ?
C70 H70 0.9500 . ?
C70 C71 1.391(2) . ?
C70 C69 1.384(2) . ?
C28 C33 1.394(2) . ?
C28 C29 1.397(2) . ?
C72 H72 0.9500 . ?
C72 C71 1.388(2) . ?
C90 C75 1.492(2) . ?
C92 C93 1.398(2) . ?
C92 C97 1.404(2) . ?
C4 H4 0.9500 . ?
C4 C5 1.350(2) . ?
C33 H33 0.9500 . ?
C33 C32 1.395(2) . ?
C57 H57 0.9500 . ?
C57 C56 1.385(3) . ?
C68 H68 0.9500 . ?
C68 C69 1.397(2) . ?
C21 H21 0.9500 . ?
C21 C22 1.388(2) . ?
C5 H5 0.9500 . ?
C39 H39 0.9500 . ?
C39 C38 1.398(2) . ?
C75 C76 1.544(2) . ?
C75 C83 1.550(2) . ?
C29 H29 0.9500 . ?
C29 C30 1.392(2) . ?
C19 H19 0.9500 . ?
C19 C18 1.392(2) . ?
C77 H77 0.9500 . ?
C77 C76 1.387(2) . ?
C77 C78 1.394(2) . ?
C56 H56 0.9500 . ?
C56 C55 1.392(2) . ?
C76 C81 1.396(2) . ?
C50 H50 0.9500 . ?
C50 C49 1.386(2) . ?
C50 C51 1.387(2) . ?
C71 H71 0.9500 . ?
C65 H65 0.9500 . ?
C65 C64 1.385(3) . ?
C49 H49 0.9500 . ?
C55 H55 0.9500 . ?
C35 H35 0.9500 . ?
C35 C36 1.386(2) . ?
C51 H51 0.9500 . ?
C22 H22 0.9500 . ?
C22 C23 1.389(2) . ?
C15 H15 0.9500 . ?
C15 C16 1.403(2) . ?
C93 H93 0.9500 . ?
C93 C94 1.389(2) . ?
C78 H78 0.9500 . ?
C78 C79 1.378(3) . ?
C87 H87 0.9500 . ?
C87 C88 1.388(2) . ?
C87 C86 1.373(3) . ?
C69 H69 0.9500 . ?
C81 H81 0.9500 . ?
C81 C80 1.390(3) . ?
C23 H23 0.9500 . ?
C88 H88 0.9500 . ?
C88 C83 1.395(2) . ?
C63 H63 0.9500 . ?
C63 C64 1.389(3) . ?
C30 H30 0.9500 . ?
C30 C31 1.386(3) . ?
C36 H36 0.9500 . ?
C36 C37 1.391(3) . ?
C95 H95 0.9500 . ?
C95 C94 1.379(3) . ?
C95 C96 1.385(3) . ?
C86 C85 1.372(3) . ?
C84 H84 0.9500 . ?
C84 C83 1.382(2) . ?
C84 C85 1.400(2) . ?
C94 H94 0.9500 . ?
C79 C80 1.379(3) . ?
C80 H80 0.9500 . ?
C85 H85 0.9500 . ?
C31 H31 0.9500 . ?
C31 C32 1.387(3) . ?
C64 H64 0.9500 . ?
C32 H32 0.9500 . ?
C38 H38 0.9500 . ?
C38 C37 1.383(3) . ?
C37 H37 0.9500 . ?
C97 H97 0.9500 . ?
C97 C96 1.386(3) . ?
C96 H96 0.9500 . ?
C18 H18 0.9500 . ?
C18 C17 1.383(3) . ?
C16 H16 0.9500 . ?
C16 C17 1.377(3) . ?
C17 H17 0.9500 . ?
C100 H10A 0.9900 . ?
C100 H10B 0.9900 . ?
C100 C101 1.516(6) . ?
C100 C99 1.515(6) . ?
C102 H10C 0.9800 . ?
C102 H10D 0.9800 . ?
C102 H10E 0.9800 . ?
C102 C101 1.458(8) . ?
C98 H98A 0.9800 . ?
C98 H98B 0.9800 . ?
C98 H98C 0.9800 . ?
C98 C99 1.451(6) . ?
C101 H10F 0.9900 . ?
C101 H10G 0.9900 . ?
C99 H99A 0.9900 . ?
C99 H99B 0.9900 . ?
C106 H106 0.9500 . ?
C106 C107 1.383(10) . ?
C106 C105 1.399(11) . ?
C107 H107 0.9500 . ?
C107 C108 1.384(9) . ?
C108 H108 0.9500 . ?
C108 C103 1.390(10) . ?
C103 H103 0.9500 . ?
C103 C104 1.387(10) . ?
C104 H104 0.9500 . ?
C104 C105 1.399(10) . ?
C105 H105 0.9500 . ?

loop_
_geom_torsion_atom_site_label_1
_geom_torsion_atom_site_label_2
_geom_torsion_atom_site_label_3
_geom_torsion_atom_site_label_4
_geom_torsion
_geom_torsion_site_symmetry_1
_geom_torsion_site_symmetry_2
_geom_torsion_site_symmetry_3
_geom_torsion_site_symmetry_4
_geom_torsion_publ_flag
Cu1 O74 C75 C90 -28.33(19) . . . . ?
Cu1 O74 C75 C76 96.06(14) . . . . ?
Cu1 O74 C75 C83 -147.32(11) . . . . ?
Cl59 C43 C44 C45 -178.00(10) . . . . ?
Cl59 C43 C42 C41 178.86(10) . . . . ?
F89 C86 C85 C84 178.81(17) . . . . ?
O74 Cu1 C2 N6 -139.71(18) . . . . ?
O74 Cu1 C2 N3 30.0(2) . . . . ?
O74 C75 C76 C77 -165.93(13) . . . . ?
O74 C75 C76 C81 18.55(19) . . . . ?
O74 C75 C83 C88 -42.65(19) . . . . ?
O74 C75 C83 C84 136.45(16) . . . . ?
F82 C79 C80 C81 179.44(15) . . . . ?
N6 C40 C41 C42 177.72(11) . . . . ?
N6 C40 C41 C60 -3.34(18) . . . . ?
N6 C40 C45 C46 5.28(18) . . . . ?
N6 C40 C45 C44 -176.88(12) . . . . ?
N3 C7 C12 C73 -0.75(19) . . . . ?
N3 C7 C12 C11 177.47(12) . . . . ?
N3 C4 C5 N6 -0.06(15) . . . . ?
C40 N6 C2 Cu1 -8.7(2) . . . . ?
C40 N6 C2 N3 -179.63(11) . . . . ?
C40 N6 C5 C4 179.44(12) . . . . ?
C40 C41 C42 C43 -0.52(19) . . . . ?
C40 C41 C60 C61 125.97(13) . . . . ?
C40 C41 C60 C67 -105.70(14) . . . . ?
C40 C45 C44 C43 -1.1(2) . . . . ?
C41 C40 C45 C46 -177.50(12) . . . . ?
C41 C40 C45 C44 0.3(2) . . . . ?
C41 C60 C67 C72 175.77(12) . . . . ?
C41 C60 C67 C68 -2.98(19) . . . . ?
C46 C45 C44 C43 176.72(12) . . . . ?
C46 C47 C52 C51 -176.47(15) . . . . ?
C46 C47 C48 C49 176.68(13) . . . . ?
C46 C53 C54 C55 -178.86(13) . . . . ?
C46 C53 C58 C57 -179.93(13) . . . . ?
C25 C73 C14 C19 -80.18(16) . . . . ?
C25 C73 C14 C15 97.80(16) . . . . ?
C25 C73 C12 C7 158.16(12) . . . . ?
C25 C73 C12 C11 -19.99(18) . . . . ?
C25 C20 C21 C22 -0.8(2) . . . . ?
C25 C24 C23 C22 -0.9(3) . . . . ?
C45 C40 C41 C42 0.5(2) . . . . ?
C45 C40 C41 C60 179.44(12) . . . . ?
C45 C46 C47 C52 -169.33(13) . . . . ?
C45 C46 C47 C48 14.79(19) . . . . ?
C45 C46 C53 C54 80.56(15) . . . . ?
C45 C46 C53 C58 -99.91(14) . . . . ?
C8 C7 C12 C73 -176.28(13) . . . . ?
C8 C7 C12 C11 1.9(2) . . . . ?
C8 C27 C34 C39 -133.15(14) . . . . ?
C8 C27 C34 C35 50.81(17) . . . . ?
C8 C27 C28 C33 -124.25(14) . . . . ?
C8 C27 C28 C29 56.70(18) . . . . ?
C8 C9 C10 Cl26 179.13(12) . . . . ?
C8 C9 C10 C11 0.7(2) . . . . ?
C73 C25 C20 C21 -179.79(13) . . . . ?
C73 C25 C24 C23 -179.38(14) . . . . ?
C73 C14 C19 C18 176.67(13) . . . . ?
C73 C14 C15 C16 -177.04(14) . . . . ?
C73 C12 C11 C10 177.57(13) . . . . ?
C61 C60 C67 C72 -55.71(16) . . . . ?
C61 C60 C67 C68 125.54(15) . . . . ?
C61 C62 C63 C64 -0.6(2) . . . . ?
C61 C66 C65 C64 -1.1(2) . . . . ?
C7 N3 C2 Cu1 11.61(16) . . . . ?
C7 N3 C2 N6 -175.80(11) . . . . ?
C7 N3 C4 C5 175.88(12) . . . . ?
C7 C8 C27 C34 -134.95(14) . . . . ?
C7 C8 C27 C28 94.55(15) . . . . ?
C7 C8 C9 C10 0.5(2) . . . . ?
C7 C12 C11 C10 -0.6(2) . . . . ?
C44 C43 C42 C41 -0.3(2) . . . . ?
C47 C46 C45 C40 -117.35(14) . . . . ?
C47 C46 C45 C44 64.87(16) . . . . ?
C47 C46 C53 C54 -49.19(17) . . . . ?
C47 C46 C53 C58 130.34(13) . . . . ?
C47 C52 C51 C50 -0.6(3) . . . . ?
C47 C48 C49 C50 -0.1(2) . . . . ?
C42 C41 C60 C61 -55.11(17) . . . . ?
C42 C41 C60 C67 73.22(16) . . . . ?
C42 C43 C44 C45 1.1(2) . . . . ?
C2 Cu1 O74 C75 -162.10(16) . . . . ?
C2 N6 C40 C41 79.97(16) . . . . ?
C2 N6 C40 C45 -102.69(15) . . . . ?
C2 N6 C5 C4 0.51(15) . . . . ?
C2 N3 C7 C8 90.69(15) . . . . ?
C2 N3 C7 C12 -85.04(16) . . . . ?
C2 N3 C4 C5 -0.41(15) . . . . ?
C53 C46 C45 C40 114.14(14) . . . . ?
C53 C46 C45 C44 -63.65(16) . . . . ?
C53 C46 C47 C52 -41.73(17) . . . . ?
C53 C46 C47 C48 142.40(13) . . . . ?
C53 C54 C55 C56 -1.2(2) . . . . ?
C53 C58 C57 C56 -1.3(2) . . . . ?
C60 C41 C42 C43 -179.48(12) . . . . ?
C60 C61 C62 C63 -177.65(14) . . . . ?
C60 C61 C66 C65 178.42(13) . . . . ?
C60 C67 C72 C71 -178.07(13) . . . . ?
C60 C67 C68 C69 178.70(14) . . . . ?
C27 C8 C7 N3 -0.76(19) . . . . ?
C27 C8 C7 C12 174.79(13) . . . . ?
C27 C8 C9 C10 -176.16(14) . . . . ?
C27 C34 C39 C38 -175.80(14) . . . . ?
C27 C34 C35 C36 176.33(14) . . . . ?
C27 C28 C33 C32 -179.38(14) . . . . ?
C27 C28 C29 C30 178.28(15) . . . . ?
C14 C73 C12 C7 -73.24(16) . . . . ?
C14 C73 C12 C11 108.61(15) . . . . ?
C14 C19 C18 C17 0.6(2) . . . . ?
C14 C15 C16 C17 0.3(3) . . . . ?
C12 C73 C14 C19 151.17(13) . . . . ?
C12 C73 C14 C15 -30.84(18) . . . . ?
C12 C11 C10 Cl26 -179.09(12) . . . . ?
C12 C11 C10 C9 -0.7(2) . . . . ?
C67 C72 C71 C70 -0.7(2) . . . . ?
C67 C68 C69 C70 -0.8(3) . . . . ?
C52 C47 C48 C49 0.8(2) . . . . ?
C34 C27 C28 C33 107.30(15) . . . . ?
C34 C27 C28 C29 -71.76(17) . . . . ?
C34 C39 C38 C37 -0.1(2) . . . . ?
C34 C35 C36 C37 -0.6(3) . . . . ?
C20 C25 C73 C14 -33.15(18) . . . . ?
C20 C25 C73 C12 95.65(16) . . . . ?
C20 C25 C24 C23 0.7(2) . . . . ?
C20 C21 C22 C23 0.5(2) . . . . ?
C24 C25 C73 C14 146.89(13) . . . . ?
C24 C25 C73 C12 -84.31(16) . . . . ?
C24 C25 C20 C21 0.2(2) . . . . ?
C54 C53 C58 C57 -0.4(2) . . . . ?
C62 C61 C60 C41 -89.08(15) . . . . ?
C62 C61 C60 C67 141.96(13) . . . . ?
C62 C61 C66 C65 0.1(2) . . . . ?
C62 C63 C64 C65 -0.4(3) . . . . ?
C9 C8 C7 N3 -177.46(12) . . . . ?
C9 C8 C7 C12 -1.9(2) . . . . ?
C9 C8 C27 C34 41.65(18) . . . . ?
C9 C8 C27 C28 -88.85(16) . . . . ?
C91 C90 C75 O74 -41.6(10) . . . . ?
C91 C90 C75 C76 -165.4(9) . . . . ?
C91 C90 C75 C83 76.5(9) . . . . ?
C91 C92 C93 C94 -176.04(16) . . . . ?
C91 C92 C97 C96 175.81(16) . . . . ?
C48 C47 C52 C51 -0.4(2) . . . . ?
C58 C53 C54 C55 1.6(2) . . . . ?
C58 C57 C56 C55 1.7(2) . . . . ?
C66 C61 C60 C41 92.59(15) . . . . ?
C66 C61 C60 C67 -36.37(18) . . . . ?
C66 C61 C62 C63 0.7(2) . . . . ?
C66 C65 C64 C63 1.2(2) . . . . ?
C28 C27 C34 C39 -3.73(19) . . . . ?
C28 C27 C34 C35 -179.77(13) . . . . ?
C28 C33 C32 C31 0.9(3) . . . . ?
C28 C29 C30 C31 1.2(3) . . . . ?
C72 C67 C68 C69 0.0(2) . . . . ?
C90 C75 C76 C77 -42.25(19) . . . . ?
C90 C75 C76 C81 142.23(14) . . . . ?
C90 C75 C83 C88 -162.55(14) . . . . ?
C90 C75 C83 C84 16.5(2) . . . . ?
C92 C93 C94 C95 0.1(3) . . . . ?
C92 C97 C96 C95 0.5(3) . . . . ?
C4 N3 C7 C8 -85.27(17) . . . . ?
C4 N3 C7 C12 99.00(16) . . . . ?
C4 N3 C2 Cu1 -171.90(9) . . . . ?
C4 N3 C2 N6 0.69(14) . . . . ?
C33 C28 C29 C30 -0.8(2) . . . . ?
C57 C56 C55 C54 -0.4(2) . . . . ?
C68 C67 C72 C71 0.8(2) . . . . ?
C21 C22 C23 C24 0.3(3) . . . . ?
C5 N6 C40 C41 -98.81(15) . . . . ?
C5 N6 C40 C45 78.53(16) . . . . ?
C5 N6 C2 Cu1 170.21(11) . . . . ?
C5 N6 C2 N3 -0.72(14) . . . . ?
C39 C34 C35 C36 0.1(2) . . . . ?
C39 C38 C37 C36 -0.3(3) . . . . ?
C75 C76 C81 C80 175.54(15) . . . . ?
C29 C28 C33 C32 -0.3(2) . . . . ?
C29 C30 C31 C32 -0.6(3) . . . . ?
C19 C14 C15 C16 1.0(2) . . . . ?
C19 C18 C17 C16 0.7(3) . . . . ?
C77 C76 C81 C80 -0.1(2) . . . . ?
C77 C78 C79 F82 -179.72(15) . . . . ?
C77 C78 C79 C80 0.0(3) . . . . ?
C76 C75 C83 C88 76.41(17) . . . . ?
C76 C75 C83 C84 -104.49(18) . . . . ?
C76 C77 C78 C79 0.2(2) . . . . ?
C76 C81 C80 C79 0.3(3) . . . . ?
C71 C70 C69 C68 0.9(3) . . . . ?
C49 C50 C51 C52 1.3(3) . . . . ?
C35 C34 C39 C38 0.2(2) . . . . ?
C35 C36 C37 C38 0.7(3) . . . . ?
C51 C50 C49 C48 -0.9(2) . . . . ?
C15 C14 C19 C18 -1.4(2) . . . . ?
C15 C16 C17 C18 -1.1(3) . . . . ?
C93 C92 C97 C96 -1.1(2) . . . . ?
C78 C77 C76 C75 -175.67(14) . . . . ?
C78 C77 C76 C81 -0.2(2) . . . . ?
C78 C79 C80 C81 -0.3(3) . . . . ?
C87 C88 C83 C75 177.43(15) . . . . ?
C87 C88 C83 C84 -1.7(3) . . . . ?
C87 C86 C85 C84 -0.3(3) . . . . ?
C69 C70 C71 C72 -0.2(2) . . . . ?
C88 C87 C86 F89 -177.98(16) . . . . ?
C88 C87 C86 C85 1.2(3) . . . . ?
C30 C31 C32 C33 -0.5(3) . . . . ?
C86 C87 C88 C83 -0.1(3) . . . . ?
C94 C95 C96 C97 0.4(3) . . . . ?
C83 C75 C76 C77 77.07(17) . . . . ?
C83 C75 C76 C81 -98.45(16) . . . . ?
C83 C84 C85 C86 -1.6(3) . . . . ?
C85 C84 C83 C75 -176.51(17) . . . . ?
C85 C84 C83 C88 2.6(3) . . . . ?
C97 C92 C93 C94 0.8(2) . . . . ?
C96 C95 C94 C93 -0.7(3) . . . . ?
C101 C100 C99 C98 -178.5(4) . . . . ?
C99 C100 C101 C102 -177.4(5) . . . . ?
C106 C107 C108 C103 1.4(14) . . . . ?
C107 C106 C105 C104 0(2) . . . . ?
C107 C108 C103 C104 -4(2) . . . . ?
C108 C103 C104 C105 4(2) . . . . ?
C103 C104 C105 C106 -2(2) . . . . ?
C105 C106 C107 C108 0.7(17) . . . . ?
